data_7242671
loop_
_publ_author_name
'Brahma, Rinki'
'Baruah, Jubaraj B.'

_publ_section_title
;
 Intrinsic structural features of coordination polymers make an impact on
 dye selectivity
;
_journal_issue 21
_journal_name_full CrystEngComm
_journal_page_first 3812
_journal_page_last 3827
_journal_paper_doi 10.1039/D1CE00481F
_journal_volume 23
_journal_year 2021
_chemical_formula_sum 'C30 H32 Co N6 O8'
_chemical_formula_weight 663.54
_space_group_crystal_system orthorhombic
_space_group_IT_number 56
_space_group_name_Hall '-P 2ab 2ac'
_space_group_name_H-M_alt 'P c c n'
_atom_sites_solution_hydrogens mixed
_audit_creation_method SHELXL-2014/7
_audit_update_record
;
2021-02-15 deposited with the CCDC.	2021-04-19 downloaded from the CCDC.
;
_cell_angle_alpha 90
_cell_angle_beta 90
_cell_angle_gamma 90
_cell_formula_units_Z 4
_cell_length_a 30.4091(14)
_cell_length_b 11.6865(5)
_cell_length_c 8.9577(3)
_cell_measurement_reflns_used 3041
_cell_measurement_temperature 296(2)
_cell_measurement_theta_max 28.3100
_cell_measurement_theta_min 2.6610
_cell_volume 3183.4(2)
_computing_structure_refinement 'SHELXL-2014/7 (Sheldrick, 2014)'
_diffrn_ambient_temperature 296(2)
_diffrn_measured_fraction_theta_full 0.999
_diffrn_measured_fraction_theta_max 0.999
_diffrn_measurement_device 'four-circle diffractometer'
_diffrn_measurement_device_type 'SuperNova, Single source at offset/far, Eos'
_diffrn_radiation_type MoK\a
_diffrn_radiation_wavelength 0.71073
_diffrn_reflns_av_R_equivalents 0.0317
_diffrn_reflns_av_unetI/netI 0.0406
_diffrn_reflns_Laue_measured_fraction_full 0.999
_diffrn_reflns_Laue_measured_fraction_max 0.999
_diffrn_reflns_limit_h_max 36
_diffrn_reflns_limit_h_min -25
_diffrn_reflns_limit_k_max 13
_diffrn_reflns_limit_k_min -6
_diffrn_reflns_limit_l_max 10
_diffrn_reflns_limit_l_min -9
_diffrn_reflns_number 7396
_diffrn_reflns_point_group_measured_fraction_full 0.999
_diffrn_reflns_point_group_measured_fraction_max 0.999
_diffrn_reflns_theta_full 25.043
_diffrn_reflns_theta_max 25.043
_diffrn_reflns_theta_min 2.660
_exptl_absorpt_coefficient_mu 0.597
_exptl_absorpt_correction_T_max 0.699
_exptl_absorpt_correction_T_min 0.569
_exptl_absorpt_correction_type multi-scan
_exptl_absorpt_process_details multi-scan
_exptl_crystal_colour Pink
_exptl_crystal_density_diffrn 1.385
_exptl_crystal_description Needle
_exptl_crystal_F_000 1380
_exptl_crystal_size_max 1.0
_exptl_crystal_size_mid 0.8
_exptl_crystal_size_min 0.6
_refine_diff_density_max 0.305
_refine_diff_density_min -0.466
_refine_diff_density_rms 0.058
_refine_ls_extinction_method none
_refine_ls_goodness_of_fit_ref 1.000
_refine_ls_hydrogen_treatment mixed
_refine_ls_matrix_type full
_refine_ls_number_parameters 218
_refine_ls_number_reflns 2822
_refine_ls_number_restraints 0
_refine_ls_restrained_S_all 1.000
_refine_ls_R_factor_all 0.0570
_refine_ls_R_factor_gt 0.0444
_refine_ls_shift/su_max 0.006
_refine_ls_shift/su_mean 0.000
_refine_ls_structure_factor_coef Fsqd
_refine_ls_weighting_details 'w=1/[\s^2^(Fo^2^)+(0.0779P)^2^+4.2498P] where P=(Fo^2^+2Fc^2^)/3'
_refine_ls_weighting_scheme calc
_refine_ls_wR_factor_gt 0.1370
_refine_ls_wR_factor_ref 0.1477
_reflns_Friedel_coverage 0.000
_reflns_number_gt 2259
_reflns_number_total 2822
_reflns_threshold_expression 'I > 2\s(I)'
_cod_data_source_file d1ce00481f2.cif
_cod_data_source_block CP-2
_cod_depositor_comments 'Adding full bibliography for 7242668--7242673.cif.'
_cod_database_code 7242671
_shelx_shelxl_version_number 2014/7
_shelx_space_group_comment
;
The symmetry employed for this shelxl refinement is uniquely defined
by the following loop, which should always be used as a source of
symmetry information in preference to the above space-group names.
They are only intended as comments.
;

loop_
_space_group_symop_operation_xyz
'x, y, z'
'-x+1/2, -y+1/2, z'
'-x, y+1/2, -z+1/2'
'x+1/2, -y, -z+1/2'
'-x, -y, -z'
'x-1/2, y-1/2, -z'
'x, -y-1/2, z-1/2'
'-x-1/2, y, z-1/2'

loop_
_atom_site_label
_atom_site_type_symbol
_atom_site_fract_x
_atom_site_fract_y
_atom_site_fract_z
_atom_site_U_iso_or_equiv
_atom_site_adp_type
_atom_site_occupancy
_atom_site_site_symmetry_order
_atom_site_calc_flag
_atom_site_refinement_flags_posn
_atom_site_refinement_flags_adp
_atom_site_refinement_flags_occupancy
_atom_site_disorder_assembly
_atom_site_disorder_group
Co1 Co 0.5000 0.5000 0.5000 0.0199(2) Uani 1 2 d S . P . .
O2 O 0.52892(8) 0.66236(19) 0.5009(2) 0.0295(5) Uani 1 1 d . . . . .
H2B H 0.5257 0.6922 0.4187 0.044 Uiso 1 1 calc R U . . .
O3 O 0.48661(9) 0.51273(17) 0.2751(2) 0.0317(6) Uani 1 1 d . . . . .
O4 O 0.50597(10) 0.68988(19) 0.2133(2) 0.0452(7) Uani 1 1 d . . . . .
O1 O 0.73690(8) 0.4171(2) 0.4383(2) 0.0499(7) Uani 1 1 d . . . . .
N3 N 0.56420(9) 0.4310(2) 0.4364(3) 0.0317(6) Uani 1 1 d . . . . .
N2 N 0.71556(9) 0.3675(3) 0.2074(3) 0.0396(7) Uani 1 1 d . . . . .
C15 C 0.49908(11) 0.5535(3) 0.0212(3) 0.0318(8) Uani 1 1 d . . . . .
H15 H 0.4993 0.6103 -0.0514 0.038 Uiso 1 1 calc R U . . .
N1 N 0.77238(11) 0.4936(3) 0.2363(3) 0.0436(8) Uani 1 1 d . . . . .
C14 C 0.49659(10) 0.5883(3) 0.1821(3) 0.0297(7) Uani 1 1 d . . . . .
C9 C 0.64227(11) 0.3383(3) 0.3243(3) 0.0340(7) Uani 1 1 d . . . . .
C13 C 0.61594(11) 0.2784(3) 0.4226(4) 0.0406(8) Uani 1 1 d . . . . .
H13 H 0.6238 0.2050 0.4526 0.049 Uiso 1 1 calc R U . . .
C7 C 0.74153(11) 0.4267(3) 0.3017(3) 0.0374(8) Uani 1 1 d . . . . .
C8 C 0.68421(12) 0.2860(3) 0.2636(4) 0.0416(9) Uani 1 1 d . . . . .
H8A H 0.6981 0.2418 0.3424 0.050 Uiso 1 1 calc R U . . .
H8B H 0.6766 0.2334 0.1839 0.050 Uiso 1 1 calc R U . . .
C12 C 0.57799(12) 0.3276(3) 0.4760(4) 0.0392(8) Uani 1 1 d . . . . .
H12 H 0.5611 0.2862 0.5436 0.047 Uiso 1 1 calc R U . . .
C11 C 0.59001(13) 0.4887(3) 0.3408(5) 0.0438(10) Uani 1 1 d . . . . .
H11 H 0.5813 0.5616 0.3114 0.053 Uiso 1 1 calc R U . . .
C10 C 0.62866(12) 0.4456(3) 0.2839(4) 0.0451(9) Uani 1 1 d . . . . .
H10 H 0.6454 0.4891 0.2183 0.054 Uiso 1 1 calc R U . . .
C4 C 0.80550(12) 0.5552(3) 0.3129(4) 0.0436(9) Uani 1 1 d . . . . .
C5 C 0.79598(16) 0.6231(4) 0.4351(5) 0.0624(12) Uani 1 1 d . . . . .
H5 H 0.7673 0.6289 0.4705 0.075 Uiso 1 1 calc R U . . .
C3 C 0.84797(15) 0.5500(4) 0.2600(5) 0.0641(12) Uani 1 1 d . . . . .
H3 H 0.8546 0.5046 0.1777 0.077 Uiso 1 1 calc R U . . .
C2 C 0.88104(17) 0.6127(5) 0.3296(7) 0.0872(17) Uani 1 1 d . . . . .
H2 H 0.9097 0.6092 0.2939 0.105 Uiso 1 1 calc R U . . .
C1 C 0.8712(2) 0.6793(6) 0.4507(7) 0.0924(19) Uani 1 1 d . . . . .
H1 H 0.8932 0.7225 0.4962 0.111 Uiso 1 1 calc R U . . .
C6 C 0.8299(2) 0.6823(5) 0.5039(6) 0.0873(18) Uani 1 1 d . . . . .
H6 H 0.8239 0.7251 0.5890 0.105 Uiso 1 1 calc R U . . .
H1A H 0.7757(13) 0.483(3) 0.146(5) 0.042(11) Uiso 1 1 d . . . . .
H2A H 0.7206(13) 0.375(4) 0.115(5) 0.054(12) Uiso 1 1 d . . . . .
H2C H 0.5222(17) 0.709(4) 0.566(6) 0.080(17) Uiso 1 1 d . . . . .

loop_
_atom_site_aniso_label
_atom_site_aniso_U_11
_atom_site_aniso_U_22
_atom_site_aniso_U_33
_atom_site_aniso_U_23
_atom_site_aniso_U_13
_atom_site_aniso_U_12
Co1 0.0281(4) 0.0177(3) 0.0139(3) 0.00022(19) 0.0039(2) -0.0001(2)
O2 0.0444(14) 0.0221(11) 0.0220(11) -0.0008(9) 0.0026(10) -0.0027(10)
O3 0.0538(15) 0.0275(11) 0.0138(11) 0.0029(8) 0.0019(10) -0.0084(10)
O4 0.092(2) 0.0231(12) 0.0205(11) 0.0013(10) 0.0013(11) -0.0064(12)
O1 0.0525(16) 0.0752(19) 0.0220(12) -0.0071(12) -0.0015(11) 0.0012(14)
N3 0.0342(15) 0.0289(14) 0.0322(14) 0.0024(12) 0.0067(12) 0.0044(12)
N2 0.0301(15) 0.064(2) 0.0245(15) -0.0057(14) 0.0012(12) 0.0024(14)
C15 0.048(2) 0.0282(17) 0.0189(15) 0.0067(13) 0.0023(13) -0.0020(15)
N1 0.047(2) 0.063(2) 0.0208(15) -0.0042(14) -0.0003(14) -0.0030(15)
C14 0.0413(19) 0.0284(17) 0.0193(15) 0.0003(13) -0.0004(13) -0.0010(14)
C9 0.0302(17) 0.0418(19) 0.0302(16) -0.0043(15) 0.0000(14) 0.0044(15)
C13 0.0379(19) 0.0329(19) 0.051(2) 0.0075(16) 0.0012(17) 0.0102(15)
C7 0.0331(18) 0.054(2) 0.0250(16) -0.0048(16) -0.0024(14) 0.0133(17)
C8 0.036(2) 0.050(2) 0.0393(19) -0.0076(16) -0.0026(15) 0.0115(16)
C12 0.0371(19) 0.040(2) 0.0409(19) 0.0098(16) 0.0056(15) -0.0004(16)
C11 0.044(2) 0.0321(18) 0.056(2) 0.0134(16) 0.0165(19) 0.0098(16)
C10 0.042(2) 0.045(2) 0.048(2) 0.0119(18) 0.0147(17) 0.0067(17)
C4 0.042(2) 0.049(2) 0.0400(19) 0.0037(17) -0.0038(16) -0.0009(18)
C5 0.060(3) 0.063(3) 0.064(3) -0.014(2) 0.003(2) -0.005(2)
C3 0.048(3) 0.071(3) 0.073(3) 0.001(3) 0.005(2) 0.004(2)
C2 0.050(3) 0.094(4) 0.118(5) 0.014(4) -0.001(3) -0.011(3)
C1 0.078(4) 0.096(4) 0.103(4) 0.005(4) -0.023(4) -0.039(4)
C6 0.105(5) 0.082(4) 0.075(4) -0.017(3) -0.004(3) -0.034(4)

loop_
_atom_type_symbol
_atom_type_description
_atom_type_scat_dispersion_real
_atom_type_scat_dispersion_imag
_atom_type_scat_source
C C 0.0033 0.0016 'International Tables Vol C Tables 4.2.6.8 and 6.1.1.4'
H H 0.0000 0.0000 'International Tables Vol C Tables 4.2.6.8 and 6.1.1.4'
Co Co 0.3494 0.9721 'International Tables Vol C Tables 4.2.6.8 and 6.1.1.4'
N N 0.0061 0.0033 'International Tables Vol C Tables 4.2.6.8 and 6.1.1.4'
O O 0.0106 0.0060 'International Tables Vol C Tables 4.2.6.8 and 6.1.1.4'

loop_
_geom_angle_atom_site_label_1
_geom_angle_atom_site_label_2
_geom_angle_atom_site_label_3
_geom_angle
_geom_angle_site_symmetry_1
_geom_angle_site_symmetry_3
_geom_angle_publ_flag
O3 Co1 O3 180.0 . 5_666 ?
O3 Co1 O2 88.78(8) . 5_666 ?
O3 Co1 O2 91.21(8) 5_666 5_666 ?
O3 Co1 O2 91.22(8) . . ?
O3 Co1 O2 88.79(8) 5_666 . ?
O2 Co1 O2 180.0 5_666 . ?
O3 Co1 N3 87.03(10) . . ?
O3 Co1 N3 92.97(10) 5_666 . ?
O2 Co1 N3 92.30(10) 5_666 . ?
O2 Co1 N3 87.70(10) . . ?
O3 Co1 N3 92.97(10) . 5_666 ?
O3 Co1 N3 87.03(10) 5_666 5_666 ?
O2 Co1 N3 87.70(10) 5_666 5_666 ?
O2 Co1 N3 92.30(10) . 5_666 ?
N3 Co1 N3 180.0 . 5_666 ?
C14 O3 Co1 130.8(2) . . ?
C12 N3 C11 116.3(3) . . ?
C12 N3 Co1 123.2(2) . . ?
C11 N3 Co1 120.2(2) . . ?
C7 N2 C8 120.6(3) . . ?
C15 C15 C14 122.7(4) 5_665 . ?
C7 N1 C4 125.2(3) . . ?
O3 C14 O4 125.2(3) . . ?
O3 C14 C15 117.4(3) . . ?
O4 C14 C15 117.4(3) . . ?
C10 C9 C13 117.2(3) . . ?
C10 C9 C8 122.0(3) . . ?
C13 C9 C8 120.8(3) . . ?
C12 C13 C9 119.8(3) . . ?
O1 C7 N2 120.4(3) . . ?
O1 C7 N1 124.0(3) . . ?
N2 C7 N1 115.6(3) . . ?
N2 C8 C9 114.6(3) . . ?
N3 C12 C13 123.5(3) . . ?
N3 C11 C10 123.4(3) . . ?
C9 C10 C11 119.7(3) . . ?
C3 C4 C5 119.6(4) . . ?
C3 C4 N1 118.6(4) . . ?
C5 C4 N1 121.8(4) . . ?
C4 C5 C6 118.9(5) . . ?
C4 C3 C2 120.1(5) . . ?
C1 C2 C3 119.8(5) . . ?
C6 C1 C2 119.9(5) . . ?
C1 C6 C5 121.6(5) . . ?

loop_
_geom_bond_atom_site_label_1
_geom_bond_atom_site_label_2
_geom_bond_distance
_geom_bond_site_symmetry_2
_geom_bond_publ_flag
Co1 O3 2.061(2) . ?
Co1 O3 2.061(2) 5_666 ?
Co1 O2 2.091(2) 5_666 ?
Co1 O2 2.091(2) . ?
Co1 N3 2.188(3) . ?
Co1 N3 2.188(3) 5_666 ?
O3 C14 1.251(4) . ?
O4 C14 1.252(4) . ?
O1 C7 1.237(4) . ?
N3 C12 1.328(4) . ?
N3 C11 1.343(4) . ?
N2 C7 1.348(4) . ?
N2 C8 1.438(5) . ?
C15 C15 1.308(7) 5_665 ?
C15 C14 1.500(4) . ?
N1 C7 1.354(5) . ?
N1 C4 1.415(5) . ?
C9 C10 1.368(5) . ?
C9 C13 1.381(5) . ?
C9 C8 1.516(5) . ?
C13 C12 1.375(5) . ?
C11 C10 1.377(5) . ?
C4 C3 1.377(6) . ?
C4 C5 1.383(6) . ?
C5 C6 1.386(7) . ?
C3 C2 1.391(7) . ?
C2 C1 1.368(8) . ?
C1 C6 1.346(8) . ?
